data_1567575
loop_
_publ_author_name
'Takebayashi, Satoshi'
'Fayzullin, Robert R.'
'Bansal, Richa'

_publ_section_title
;
 Direct observation of reversible bond homolysis by 2D EXSY NMR
;
_journal_issue 32
_journal_name_full 'Chemical Science'
_journal_page_first 9202
_journal_page_last 9209
_journal_paper_doi 10.1039/D2SC03028D
_journal_volume 13
_journal_year 2022
_chemical_formula_moiety 'C60 H76 Co2 N4 O6, 4(C6 H6)'
_chemical_formula_sum 'C84 H100 Co2 N4 O6'
_chemical_formula_weight 1379.53
_space_group_crystal_system triclinic
_space_group_IT_number 2
_space_group_name_Hall '-P 1'
_space_group_name_H-M_alt 'P -1'
_atom_sites_solution_hydrogens geom
_audit_creation_method SHELXL-2018/3
_audit_update_record
;
2022-04-10 deposited with the CCDC.	2022-08-01 downloaded from the CCDC.
;
_cell_angle_alpha 72.164(2)
_cell_angle_beta 70.4512(18)
_cell_angle_gamma 89.2308(19)
_cell_formula_units_Z 1
_cell_length_a 11.1838(5)
_cell_length_b 12.1674(6)
_cell_length_c 15.6011(8)
_cell_measurement_reflns_used 9926
_cell_measurement_temperature 100(2)
_cell_measurement_theta_max 31.48
_cell_measurement_theta_min 2.63
_cell_volume 1895.03(16)
_computing_cell_refinement 'APEX3 v2019.1-0 (Bruker AXS)'
_computing_data_collection 'APEX3 v2019.1-0 (Bruker AXS)'
_computing_data_reduction 'APEX3 v2019.1-0 (Bruker AXS)'
_computing_molecular_graphics
;
WinGX (Farrugia, 2012); ORTEP-3 (Farrugia, 2012);
PLATON (Spek, 2009); Olex2 (Dolomanov et al., 2009)
;
_computing_publication_material
;
WinGX (Farrugia, 2012); ORTEP-3 (Farrugia, 2012);
PLATON (Spek, 2009); Olex2 (Dolomanov et al., 2009)
;
_computing_structure_refinement 'SHELXL-2018/3 (Sheldrick, 2015)'
_computing_structure_solution 'SHELXT-2018/2 (Sheldrick, 2015)'
_diffrn_ambient_temperature 100(2)
_diffrn_measured_fraction_theta_full 0.999
_diffrn_measured_fraction_theta_max 0.998
_diffrn_measurement_device_type 'Bruker D8 Venture'
_diffrn_measurement_method '\f and \w scans'
_diffrn_radiation_probe x-ray
_diffrn_radiation_type MoK\a
_diffrn_radiation_wavelength 0.71073
_diffrn_reflns_av_R_equivalents 0.0626
_diffrn_reflns_av_unetI/netI 0.0291
_diffrn_reflns_Laue_measured_fraction_full 0.999
_diffrn_reflns_Laue_measured_fraction_max 0.998
_diffrn_reflns_limit_h_max 16
_diffrn_reflns_limit_h_min -16
_diffrn_reflns_limit_k_max 17
_diffrn_reflns_limit_k_min -17
_diffrn_reflns_limit_l_max 22
_diffrn_reflns_limit_l_min -22
_diffrn_reflns_number 144988
_diffrn_reflns_point_group_measured_fraction_full 0.999
_diffrn_reflns_point_group_measured_fraction_max 0.998
_diffrn_reflns_theta_full 25.242
_diffrn_reflns_theta_max 31.521
_diffrn_reflns_theta_min 2.467
_diffrn_source 'microfocus sealed X-ray tube'
_exptl_absorpt_coefficient_mu 0.492
_exptl_absorpt_correction_T_max 0.9000
_exptl_absorpt_correction_T_min 0.7307
_exptl_absorpt_correction_type numerical
_exptl_absorpt_process_details
;
SADABS-2016/2 (Stalke et al., 2015)

 Equivalent reflections defined by point group -1 for scaling and error model
 Restraint esd for equal adjacent scale factors =  0.0150
 Maximum odd and even orders for spherical harmonics =   3   6
 wR2(int) =  0.1440 (selected reflections only, before parameter refinement)
 wR2(int) =  0.0719 (selected reflections only, after parameter refinement)

 Run 2theta R(int) Incid. factors Diffr. factors    K      g   I/s(lim) Total I>2sig(I)
   1f  0.0  0.1121  0.099 - 0.426  0.974 - 1.066  1.664  0.0385  26.0    1747    1215
   2  15.7  0.0488  0.064 - 0.135  0.974 - 1.133  0.860  0.0385  26.0   27086   21331
   3  15.7  0.0572  0.119 - 0.151  0.979 - 1.111  0.848  0.0385  26.0    3939    2988
   4  36.7  0.0652  0.135 - 0.179  0.974 - 1.111  0.880  0.0385  26.0    5670    4020
   5  15.7  0.1065  0.060 - 0.104  0.976 - 1.135  1.680  0.0385  26.0    5742    3755
   6  15.7  0.0613  0.127 - 0.172  0.974 - 1.134  0.880  0.0385  26.0    7975    5986
   7  15.7  0.0582  0.129 - 0.137  0.974 - 1.111  0.837  0.0385  26.0    5541    4130
   8  15.7  0.0493  0.060 - 0.129  0.974 - 1.110  0.810  0.0385  26.0    7931    6169
   9  15.7  0.0683  0.105 - 0.177  0.980 - 1.135  0.944  0.0385  26.0    5627    4099
  10  15.7  0.0613  0.123 - 0.143  0.975 - 1.102  0.948  0.0385  26.0    4315    3231
  11  15.7  0.0555  0.069 - 0.147  0.974 - 1.135  0.969  0.0385  26.0   30079   23009
  12  15.7  0.0601  0.130 - 0.181  0.992 - 1.127  0.854  0.0385  26.0    5948    4397
  13  15.7  0.0530  0.094 - 0.124  0.974 - 1.111  0.865  0.0385  26.0    7896    6058
  14  15.7  0.0624  0.156 - 0.182  0.974 - 1.105  0.885  0.0385  26.0    4055    2905
  15  15.7  0.1103  0.060 - 0.108  0.976 - 1.111  1.903  0.0385  26.0    6671    3881
  16   0.0  0.0957  0.086 - 0.141  0.974 - 1.133  0.973  0.0385  26.0   16495   11064

 22 Overloads replaced by fast scan measurements
 Estimated minimum and maximum transmission:  0.7307  0.9000
 Additional spherical absorption correction applied with mu*r =  0.0700
 3lambda correction factor = 0.00150
;
_exptl_crystal_colour 'dark orange'
_exptl_crystal_density_diffrn 1.209
_exptl_crystal_description prism
_exptl_crystal_F_000 734
_exptl_crystal_recrystallization_method 'from a hot benzene solution'
_exptl_crystal_size_max 0.534
_exptl_crystal_size_mid 0.312
_exptl_crystal_size_min 0.150
_refine_diff_density_max 0.518
_refine_diff_density_min -0.463
_refine_diff_density_rms 0.057
_refine_ls_extinction_method none
_refine_ls_goodness_of_fit_ref 1.031
_refine_ls_hydrogen_treatment constr
_refine_ls_matrix_type full
_refine_ls_number_parameters 551
_refine_ls_number_reflns 12609
_refine_ls_number_restraints 444
_refine_ls_restrained_S_all 1.031
_refine_ls_R_factor_all 0.0417
_refine_ls_R_factor_gt 0.0321
_refine_ls_shift/su_max 0.003
_refine_ls_shift/su_mean 0.000
_refine_ls_structure_factor_coef Fsqd
_refine_ls_weighting_details 'w=1/[\s^2^(Fo^2^)+(0.0302P)^2^+0.7939P] where P=(Fo^2^+2Fc^2^)/3'
_refine_ls_weighting_scheme calc
_refine_ls_wR_factor_gt 0.0751
_refine_ls_wR_factor_ref 0.0798
_reflns_Friedel_coverage 0.000
_reflns_number_gt 10784
_reflns_number_total 12609
_reflns_threshold_expression 'I > 2\s(I)'
_cod_data_source_file d2sc03028d4.cif
_cod_data_source_block st0003
_cod_database_code 1567575
_shelx_shelxl_version_number 2018/3
_shelx_space_group_comment
;
The symmetry employed for this shelxl refinement is uniquely defined
by the following loop, which should always be used as a source of
symmetry information in preference to the above space-group names.
They are only intended as comments.
;
_shelx_estimated_absorpt_t_min 0.779
_shelx_estimated_absorpt_t_max 0.930

loop_
_space_group_symop_operation_xyz
'x, y, z'
'-x, -y, -z'

loop_
_atom_site_label
_atom_site_type_symbol
_atom_site_fract_x
_atom_site_fract_y
_atom_site_fract_z
_atom_site_U_iso_or_equiv
_atom_site_adp_type
_atom_site_occupancy
_atom_site_site_symmetry_order
_atom_site_calc_flag
_atom_site_refinement_flags_posn
_atom_site_refinement_flags_adp
_atom_site_refinement_flags_occupancy
_atom_site_disorder_assembly
_atom_site_disorder_group
Co1 Co 0.42656(2) 0.54676(2) 0.56782(2) 0.01237(4) Uani 1 1 d . . . . .
O4 O 0.51017(8) 0.76584(7) 0.40861(6) 0.02370(16) Uani 1 1 d . . . . .
O5 O 0.22471(7) 0.40137(7) 0.55969(6) 0.02326(16) Uani 1 1 d . . . . .
O6 O 0.58961(8) 0.42490(8) 0.67210(6) 0.02475(17) Uani 1 1 d . . . . .
N1 N 0.21216(8) 0.65531(7) 0.67102(6) 0.01509(15) Uani 1 1 d . . . . .
N2 N 0.38198(8) 0.68285(7) 0.70243(6) 0.01473(15) Uani 1 1 d . . . . .
C1 C 0.33339(9) 0.62757(8) 0.65603(7) 0.01264(16) Uani 1 1 d . . . . .
C2 C 0.17131(10) 0.72449(10) 0.73674(8) 0.01889(19) Uani 1 1 d . . . . .
H2A H 0.117117 0.676039 0.801983 0.023 Uiso 1 1 calc R U . . .
H2B H 0.124659 0.789548 0.712429 0.023 Uiso 1 1 calc R U . . .
C3 C 0.29856(10) 0.76782(9) 0.73567(8) 0.01851(19) Uani 1 1 d . . . . .
H3A H 0.327535 0.847599 0.690545 0.022 Uiso 1 1 calc R U . . .
H3B H 0.294442 0.765900 0.800501 0.022 Uiso 1 1 calc R U . . .
C4 C 0.47970(10) 0.68009(9) 0.47104(8) 0.01667(18) Uani 1 1 d . . . . .
C5 C 0.29918(9) 0.45959(9) 0.56583(7) 0.01662(18) Uani 1 1 d . . . . .
C6 C 0.52591(10) 0.47484(9) 0.63216(8) 0.01755(19) Uani 1 1 d . . . . .
C11 C 0.11424(9) 0.60180(9) 0.65214(8) 0.01539(18) Uani 1 1 d . . . . .
C12 C 0.08306(9) 0.66043(9) 0.57103(8) 0.01580(18) Uani 1 1 d . . . . .
C13 C -0.01940(10) 0.61164(10) 0.55815(9) 0.0205(2) Uani 1 1 d . . . . .
H13 H -0.042283 0.649568 0.503696 0.025 Uiso 1 1 calc R U . . .
C14 C -0.08812(10) 0.50873(10) 0.62365(9) 0.0238(2) Uani 1 1 d . . . . .
H14 H -0.157748 0.476806 0.613998 0.029 Uiso 1 1 calc R U . . .
C15 C -0.05559(10) 0.45243(10) 0.70300(9) 0.0237(2) Uani 1 1 d . . . . .
H15 H -0.103081 0.381636 0.747150 0.028 Uiso 1 1 calc R U . . .
C16 C 0.04569(10) 0.49748(9) 0.71962(8) 0.01913(19) Uani 1 1 d . . . . .
C21 C 0.50263(9) 0.67435(9) 0.71673(7) 0.01538(17) Uani 1 1 d . . . . .
C22 C 0.60219(10) 0.76204(9) 0.65901(8) 0.01738(18) Uani 1 1 d . . . . .
C23 C 0.71399(11) 0.75802(10) 0.68131(9) 0.0227(2) Uani 1 1 d . . . . .
H23 H 0.782293 0.817218 0.643715 0.027 Uiso 1 1 calc R U . . .
C24 C 0.72624(11) 0.66930(11) 0.75710(9) 0.0254(2) Uani 1 1 d . . . . .
H24 H 0.802567 0.667818 0.771347 0.031 Uiso 1 1 calc R U . . .
C25 C 0.62740(11) 0.58243(10) 0.81242(9) 0.0235(2) Uani 1 1 d . . . . .
H25 H 0.637535 0.521161 0.863738 0.028 Uiso 1 1 calc R U . . .
C26 C 0.51319(10) 0.58294(9) 0.79440(8) 0.01857(19) Uani 1 1 d . . . . .
C121 C 0.15488(10) 0.77477(9) 0.49967(8) 0.01693(18) Uani 1 1 d . . . . .
H121 H 0.230334 0.790278 0.516526 0.020 Uiso 1 1 calc R U . . .
C122 C 0.06995(11) 0.87366(9) 0.50774(9) 0.0227(2) Uani 1 1 d . . . . .
H12A H -0.005083 0.860011 0.491904 0.034 Uiso 1 1 calc R U . . .
H12B H 0.118047 0.947440 0.462990 0.034 Uiso 1 1 calc R U . . .
H12C H 0.042575 0.876764 0.573479 0.034 Uiso 1 1 calc R U . . .
C123 C 0.20350(11) 0.77112(10) 0.39676(8) 0.0226(2) Uani 1 1 d . . . . .
H12D H 0.257528 0.707456 0.392937 0.034 Uiso 1 1 calc R U . . .
H12E H 0.253286 0.844802 0.353510 0.034 Uiso 1 1 calc R U . . .
H12F H 0.130883 0.758778 0.377832 0.034 Uiso 1 1 calc R U . . .
C161 C 0.07809(12) 0.43446(10) 0.80813(8) 0.0244(2) Uani 1 1 d . . . . .
H161 H 0.155221 0.478080 0.805288 0.029 Uiso 1 1 calc R U . . .
C162 C 0.10971(16) 0.31028(12) 0.81216(10) 0.0387(3) Uani 1 1 d . . . . .
H16A H 0.035420 0.265623 0.814984 0.058 Uiso 1 1 calc R U . . .
H16B H 0.131910 0.273535 0.869417 0.058 Uiso 1 1 calc R U . . .
H16C H 0.181985 0.312383 0.754638 0.058 Uiso 1 1 calc R U . . .
C163 C -0.03133(14) 0.43384(13) 0.89940(10) 0.0351(3) Uani 1 1 d . . . . .
H16D H -0.050113 0.513693 0.895822 0.053 Uiso 1 1 calc R U . . .
H16E H -0.006425 0.398397 0.955575 0.053 Uiso 1 1 calc R U . . .
H16F H -0.107373 0.389039 0.905099 0.053 Uiso 1 1 calc R U . . .
C221 C 0.59253(10) 0.85900(9) 0.57413(8) 0.01876(19) Uani 1 1 d . . . . .
H221 H 0.513271 0.839837 0.563217 0.023 Uiso 1 1 calc R U . . .
C222 C 0.70599(11) 0.87092(11) 0.48202(9) 0.0246(2) Uani 1 1 d . . . . .
H22A H 0.783240 0.900822 0.487324 0.037 Uiso 1 1 calc R U . . .
H22B H 0.689268 0.924732 0.426994 0.037 Uiso 1 1 calc R U . . .
H22C H 0.717947 0.794813 0.472885 0.037 Uiso 1 1 calc R U . . .
C223 C 0.58124(12) 0.97514(10) 0.59438(10) 0.0255(2) Uani 1 1 d . . . . .
H22D H 0.504329 0.969002 0.649963 0.038 Uiso 1 1 calc R U . . .
H22E H 0.575811 1.036219 0.538157 0.038 Uiso 1 1 calc R U . . .
H22F H 0.656384 0.994386 0.607939 0.038 Uiso 1 1 calc R U . . .
C261 C 0.40531(11) 0.48692(10) 0.85528(8) 0.0223(2) Uani 1 1 d . . . . .
H261 H 0.364668 0.470667 0.811682 0.027 Uiso 1 1 calc R U . . .
C262 C 0.30257(13) 0.52428(12) 0.93155(9) 0.0314(3) Uani 1 1 d . . . . .
H26A H 0.340469 0.543839 0.973942 0.047 Uiso 1 1 calc R U . . .
H26B H 0.234740 0.460588 0.969417 0.047 Uiso 1 1 calc R U . . .
H26C H 0.266740 0.592319 0.900108 0.047 Uiso 1 1 calc R U . . .
C263 C 0.45035(14) 0.37345(11) 0.90457(10) 0.0334(3) Uani 1 1 d . . . . .
H26D H 0.520627 0.351913 0.857000 0.050 Uiso 1 1 calc R U . . .
H26E H 0.379564 0.311911 0.933879 0.050 Uiso 1 1 calc R U . . .
H26F H 0.479709 0.383851 0.954401 0.050 Uiso 1 1 calc R U . . .
C11A C -0.0691(4) 0.8286(4) 0.9078(3) 0.0357(6) Uani 0.761(7) 1 d D U P A 1
H11A H -0.104651 0.760313 0.961028 0.043 Uiso 0.761(7) 1 calc R U P A 1
C12A C 0.0433(4) 0.8859(5) 0.8964(3) 0.0400(8) Uani 0.761(7) 1 d D U P A 1
H12G H 0.085818 0.856355 0.940993 0.048 Uiso 0.761(7) 1 calc R U P A 1
C13A C 0.0938(3) 0.9854(3) 0.8208(3) 0.0487(8) Uani 0.761(7) 1 d D U P A 1
H13A H 0.170386 1.025537 0.814015 0.058 Uiso 0.761(7) 1 calc R U P A 1
C14A C 0.0343(4) 1.0282(3) 0.7540(2) 0.0518(10) Uani 0.761(7) 1 d D U P A 1
H14A H 0.070202 1.096741 0.701153 0.062 Uiso 0.761(7) 1 calc R U P A 1
C15A C -0.0784(4) 0.9695(3) 0.76538(19) 0.0435(7) Uani 0.761(7) 1 d D U P A 1
H15A H -0.119954 0.998098 0.720042 0.052 Uiso 0.761(7) 1 calc R U P A 1
C16A C -0.1306(3) 0.8697(3) 0.8422(2) 0.0360(5) Uani 0.761(7) 1 d D U P A 1
H16G H -0.207843 0.829820 0.850019 0.043 Uiso 0.761(7) 1 calc R U P A 1
C11B C -0.0804(13) 0.8384(13) 0.8920(10) 0.039(2) Uani 0.239(7) 1 d D U P A 2
H11B H -0.137466 0.772104 0.934824 0.047 Uiso 0.239(7) 1 calc R U P A 2
C12B C 0.0245(15) 0.8690(15) 0.9103(10) 0.040(2) Uani 0.239(7) 1 d D U P A 2
H12H H 0.036908 0.825023 0.967989 0.048 Uiso 0.239(7) 1 calc R U P A 2
C13B C 0.1108(10) 0.9606(9) 0.8481(7) 0.0419(17) Uani 0.239(7) 1 d D U P A 2
H13B H 0.184446 0.976994 0.861293 0.050 Uiso 0.239(7) 1 calc R U P A 2
C14B C 0.0921(11) 1.0295(7) 0.7664(6) 0.044(2) Uani 0.239(7) 1 d D U P A 2
H14B H 0.151351 1.093917 0.722645 0.053 Uiso 0.239(7) 1 calc R U P A 2
C15B C -0.0163(13) 1.0016(8) 0.7502(7) 0.0429(18) Uani 0.239(7) 1 d D U P A 2
H15B H -0.032880 1.050237 0.695679 0.051 Uiso 0.239(7) 1 calc R U P A 2
C16B C -0.1011(9) 0.9058(10) 0.8104(8) 0.0446(17) Uani 0.239(7) 1 d D U P A 2
H16H H -0.172432 0.886656 0.795766 0.053 Uiso 0.239(7) 1 calc R U P A 2
C21A C 0.3412(12) 0.8357(8) 0.9920(8) 0.0462(16) Uani 0.48(2) 1 d D U P B 1
H21A H 0.302386 0.762876 1.038260 0.055 Uiso 0.48(2) 1 calc R U P B 1
C22A C 0.4493(11) 0.8406(7) 0.9151(8) 0.0402(15) Uani 0.48(2) 1 d D U P B 1
H22G H 0.485613 0.771408 0.908249 0.048 Uiso 0.48(2) 1 calc R U P B 1
C23A C 0.5043(10) 0.9454(9) 0.8487(7) 0.0488(16) Uani 0.48(2) 1 d D U P B 1
H23A H 0.580516 0.948767 0.796762 0.059 Uiso 0.48(2) 1 calc R U P B 1
C24A C 0.4506(9) 1.0466(7) 0.8559(7) 0.0645(18) Uani 0.48(2) 1 d D U P B 1
H24A H 0.487720 1.118823 0.807960 0.077 Uiso 0.48(2) 1 calc R U P B 1
C25A C 0.3428(8) 1.0419(6) 0.9330(8) 0.0568(15) Uani 0.48(2) 1 d D U P B 1
H25A H 0.305553 1.111126 0.938750 0.068 Uiso 0.48(2) 1 calc R U P B 1
C26A C 0.2889(10) 0.9367(8) 1.0020(7) 0.0488(15) Uani 0.48(2) 1 d D U P B 1
H26G H 0.215972 0.933623 1.056325 0.059 Uiso 0.48(2) 1 calc R U P B 1
C21B C 0.3557(10) 0.8235(7) 0.9803(7) 0.0415(12) Uani 0.52(2) 1 d D U P B 2
H21B H 0.322078 0.745053 1.014800 0.050 Uiso 0.52(2) 1 calc R U P B 2
C22B C 0.4617(9) 0.8493(7) 0.8977(7) 0.0381(13) Uani 0.52(2) 1 d D U P B 2
H22H H 0.499511 0.788812 0.874681 0.046 Uiso 0.52(2) 1 calc R U P B 2
C23B C 0.5126(9) 0.9620(7) 0.8490(7) 0.0476(14) Uani 0.52(2) 1 d D U P B 2
H23B H 0.585734 0.979498 0.792302 0.057 Uiso 0.52(2) 1 calc R U P B 2
C24B C 0.4582(7) 1.0492(6) 0.8818(7) 0.0598(15) Uani 0.52(2) 1 d D U P B 2
H24B H 0.493832 1.127314 0.847709 0.072 Uiso 0.52(2) 1 calc R U P B 2
C25B C 0.3518(7) 1.0246(7) 0.9642(8) 0.0596(15) Uani 0.52(2) 1 d D U P B 2
H25B H 0.315420 1.085565 0.987284 0.071 Uiso 0.52(2) 1 calc R U P B 2
C26B C 0.2980(9) 0.9114(8) 1.0131(7) 0.0528(16) Uani 0.52(2) 1 d D U P B 2
H26H H 0.222807 0.894171 1.068312 0.063 Uiso 0.52(2) 1 calc R U P B 2

loop_
_atom_site_aniso_label
_atom_site_aniso_U_11
_atom_site_aniso_U_22
_atom_site_aniso_U_33
_atom_site_aniso_U_23
_atom_site_aniso_U_13
_atom_site_aniso_U_12
Co1 0.01042(6) 0.01390(6) 0.01527(6) -0.00768(5) -0.00491(5) 0.00312(4)
O4 0.0290(4) 0.0180(4) 0.0235(4) -0.0063(3) -0.0087(3) 0.0015(3)
O5 0.0150(3) 0.0276(4) 0.0329(4) -0.0188(4) -0.0074(3) 0.0020(3)
O6 0.0264(4) 0.0316(4) 0.0278(4) -0.0180(4) -0.0167(3) 0.0158(3)
N1 0.0126(4) 0.0172(4) 0.0199(4) -0.0108(3) -0.0067(3) 0.0048(3)
N2 0.0135(4) 0.0168(4) 0.0190(4) -0.0105(3) -0.0078(3) 0.0056(3)
C1 0.0123(4) 0.0127(4) 0.0134(4) -0.0050(3) -0.0043(3) 0.0025(3)
C2 0.0154(4) 0.0220(5) 0.0245(5) -0.0150(4) -0.0069(4) 0.0066(4)
C3 0.0176(4) 0.0198(5) 0.0248(5) -0.0145(4) -0.0093(4) 0.0072(4)
C4 0.0155(4) 0.0185(4) 0.0199(5) -0.0113(4) -0.0064(4) 0.0037(3)
C5 0.0145(4) 0.0186(4) 0.0194(5) -0.0104(4) -0.0054(4) 0.0051(3)
C6 0.0161(4) 0.0209(5) 0.0205(5) -0.0130(4) -0.0068(4) 0.0051(4)
C11 0.0103(4) 0.0162(4) 0.0223(5) -0.0108(4) -0.0048(3) 0.0031(3)
C12 0.0119(4) 0.0147(4) 0.0245(5) -0.0105(4) -0.0074(4) 0.0039(3)
C13 0.0151(4) 0.0210(5) 0.0319(6) -0.0135(4) -0.0117(4) 0.0041(4)
C14 0.0140(4) 0.0229(5) 0.0382(6) -0.0170(5) -0.0073(4) 0.0001(4)
C15 0.0171(5) 0.0179(5) 0.0319(6) -0.0106(4) -0.0009(4) -0.0021(4)
C16 0.0154(4) 0.0172(5) 0.0225(5) -0.0083(4) -0.0020(4) 0.0030(3)
C21 0.0155(4) 0.0177(4) 0.0192(5) -0.0111(4) -0.0092(4) 0.0063(3)
C22 0.0165(4) 0.0176(4) 0.0241(5) -0.0113(4) -0.0105(4) 0.0051(3)
C23 0.0177(5) 0.0256(5) 0.0318(6) -0.0139(5) -0.0134(4) 0.0049(4)
C24 0.0226(5) 0.0318(6) 0.0344(6) -0.0176(5) -0.0196(5) 0.0112(4)
C25 0.0286(6) 0.0267(5) 0.0241(5) -0.0123(4) -0.0168(5) 0.0123(4)
C26 0.0219(5) 0.0203(5) 0.0182(5) -0.0102(4) -0.0095(4) 0.0075(4)
C121 0.0152(4) 0.0148(4) 0.0241(5) -0.0076(4) -0.0098(4) 0.0036(3)
C122 0.0212(5) 0.0167(5) 0.0330(6) -0.0099(4) -0.0110(4) 0.0068(4)
C123 0.0246(5) 0.0189(5) 0.0256(5) -0.0084(4) -0.0090(4) 0.0040(4)
C161 0.0248(5) 0.0226(5) 0.0197(5) -0.0051(4) -0.0018(4) 0.0030(4)
C162 0.0556(9) 0.0270(6) 0.0264(6) -0.0052(5) -0.0088(6) 0.0154(6)
C163 0.0363(7) 0.0360(7) 0.0236(6) -0.0097(5) 0.0017(5) 0.0022(5)
C221 0.0174(4) 0.0160(4) 0.0259(5) -0.0079(4) -0.0103(4) 0.0021(3)
C222 0.0205(5) 0.0251(5) 0.0280(6) -0.0084(4) -0.0082(4) 0.0004(4)
C223 0.0259(5) 0.0177(5) 0.0381(7) -0.0114(5) -0.0155(5) 0.0030(4)
C261 0.0267(5) 0.0223(5) 0.0172(5) -0.0057(4) -0.0075(4) 0.0050(4)
C262 0.0333(6) 0.0360(7) 0.0204(6) -0.0090(5) -0.0040(5) 0.0076(5)
C263 0.0406(7) 0.0259(6) 0.0279(6) -0.0019(5) -0.0108(5) 0.0075(5)
C11A 0.0435(13) 0.0388(13) 0.0277(12) -0.0105(9) -0.0164(9) 0.0126(10)
C12A 0.0405(17) 0.049(2) 0.039(2) -0.0203(15) -0.0188(17) 0.0106(12)
C13A 0.0437(13) 0.0426(17) 0.054(2) -0.0209(15) -0.0052(13) 0.0003(12)
C14A 0.055(2) 0.0353(12) 0.0447(14) -0.0064(10) 0.0032(15) 0.0080(14)
C15A 0.0586(18) 0.0454(15) 0.0278(11) -0.0118(10) -0.0172(12) 0.0222(13)
C16A 0.0416(12) 0.0387(13) 0.0318(13) -0.0151(10) -0.0147(10) 0.0102(9)
C11B 0.038(3) 0.040(4) 0.039(4) -0.018(3) -0.006(3) 0.001(3)
C12B 0.046(4) 0.031(3) 0.023(3) 0.004(2) 0.002(3) 0.000(3)
C13B 0.054(3) 0.042(3) 0.029(3) -0.013(3) -0.012(3) 0.017(3)
C14B 0.061(4) 0.028(3) 0.029(3) -0.011(2) 0.004(3) 0.009(3)
C15B 0.055(4) 0.038(3) 0.034(3) -0.008(3) -0.017(3) 0.020(3)
C16B 0.048(3) 0.047(4) 0.040(3) -0.015(3) -0.016(3) 0.017(3)
C21A 0.046(3) 0.044(3) 0.051(3) -0.017(2) -0.019(2) 0.006(2)
C22A 0.054(3) 0.039(2) 0.042(3) -0.0186(19) -0.030(2) 0.020(2)
C23A 0.056(3) 0.052(3) 0.045(2) -0.025(2) -0.018(2) 0.020(3)
C24A 0.080(3) 0.051(3) 0.056(3) -0.015(2) -0.017(3) 0.003(2)
C25A 0.072(3) 0.038(2) 0.064(3) -0.023(2) -0.023(3) 0.0160(18)
C26A 0.045(2) 0.050(3) 0.058(3) -0.028(2) -0.018(2) 0.012(2)
C21B 0.040(2) 0.041(2) 0.052(3) -0.0205(18) -0.021(2) 0.0115(17)
C22B 0.043(2) 0.047(3) 0.037(3) -0.0266(19) -0.0178(19) 0.0114(19)
C23B 0.052(2) 0.046(2) 0.047(2) -0.0188(19) -0.0153(19) -0.006(2)
C24B 0.074(3) 0.0401(19) 0.070(3) -0.032(2) -0.017(3) -0.0017(17)
C25B 0.072(3) 0.049(3) 0.067(3) -0.038(2) -0.019(3) 0.019(2)
C26B 0.043(2) 0.059(3) 0.057(3) -0.026(2) -0.012(2) 0.015(2)

loop_
_atom_type_symbol
_atom_type_description
_atom_type_scat_dispersion_real
_atom_type_scat_dispersion_imag
_atom_type_scat_source
C C 0.0033 0.0016 'International Tables Vol C Tables 4.2.6.8 and 6.1.1.4'
H H 0.0000 0.0000 'International Tables Vol C Tables 4.2.6.8 and 6.1.1.4'
Co Co 0.3494 0.9721 'International Tables Vol C Tables 4.2.6.8 and 6.1.1.4'
N N 0.0061 0.0033 'International Tables Vol C Tables 4.2.6.8 and 6.1.1.4'
O O 0.0106 0.0060 'International Tables Vol C Tables 4.2.6.8 and 6.1.1.4'

loop_
_geom_angle_atom_site_label_1
_geom_angle_atom_site_label_2
_geom_angle_atom_site_label_3
_geom_angle
_geom_angle_site_symmetry_1
_geom_angle_site_symmetry_3
_geom_angle_publ_flag
C4 Co1 C6 122.54(5) . . ?
C4 Co1 C5 115.22(5) . . ?
C6 Co1 C5 117.64(5) . . ?
C4 Co1 C1 91.44(4) . . ?
C6 Co1 C1 98.52(4) . . ?
C5 Co1 C1 101.63(4) . . ?
C4 Co1 Co1 83.27(3) . 2_666 ?
C6 Co1 Co1 82.49(3) . 2_666 ?
C5 Co1 Co1 82.80(3) . 2_666 ?
C1 Co1 Co1 174.22(3) . 2_666 ?
C1 N1 C11 127.17(8) . . ?
C1 N1 C2 113.36(8) . . ?
C11 N1 C2 117.25(8) . . ?
C1 N2 C21 128.98(8) . . ?
C1 N2 C3 112.47(8) . . ?
C21 N2 C3 118.42(8) . . ?
N1 C1 N2 106.23(8) . . ?
N1 C1 Co1 126.07(7) . . ?
N2 C1 Co1 126.95(7) . . ?
N1 C2 C3 101.38(8) . . ?
N1 C2 H2A 111.5 . . ?
C3 C2 H2A 111.5 . . ?
N1 C2 H2B 111.5 . . ?
C3 C2 H2B 111.5 . . ?
H2A C2 H2B 109.3 . . ?
N2 C3 C2 101.51(8) . . ?
N2 C3 H3A 111.5 . . ?
C2 C3 H3A 111.5 . . ?
N2 C3 H3B 111.5 . . ?
C2 C3 H3B 111.5 . . ?
H3A C3 H3B 109.3 . . ?
O4 C4 Co1 177.88(9) . . ?
O5 C5 Co1 174.99(9) . . ?
O6 C6 Co1 177.18(9) . . ?
C12 C11 C16 122.11(9) . . ?
C12 C11 N1 118.75(9) . . ?
C16 C11 N1 118.92(9) . . ?
C13 C12 C11 117.91(10) . . ?
C13 C12 C121 120.03(9) . . ?
C11 C12 C121 122.05(9) . . ?
C14 C13 C12 120.95(11) . . ?
C14 C13 H13 119.5 . . ?
C12 C13 H13 119.5 . . ?
C15 C14 C13 120.14(10) . . ?
C15 C14 H14 119.9 . . ?
C13 C14 H14 119.9 . . ?
C14 C15 C16 121.34(10) . . ?
C14 C15 H15 119.3 . . ?
C16 C15 H15 119.3 . . ?
C15 C16 C11 117.55(10) . . ?
C15 C16 C161 120.15(10) . . ?
C11 C16 C161 122.30(10) . . ?
C22 C21 C26 121.90(9) . . ?
C22 C21 N2 119.36(9) . . ?
C26 C21 N2 118.49(9) . . ?
C21 C22 C23 118.06(10) . . ?
C21 C22 C221 122.14(9) . . ?
C23 C22 C221 119.79(10) . . ?
C24 C23 C22 120.95(11) . . ?
C24 C23 H23 119.5 . . ?
C22 C23 H23 119.5 . . ?
C23 C24 C25 120.09(10) . . ?
C23 C24 H24 120.0 . . ?
C25 C24 H24 120.0 . . ?
C24 C25 C26 121.44(11) . . ?
C24 C25 H25 119.3 . . ?
C26 C25 H25 119.3 . . ?
C25 C26 C21 117.55(10) . . ?
C25 C26 C261 121.09(10) . . ?
C21 C26 C261 121.35(9) . . ?
C12 C121 C123 112.01(8) . . ?
C12 C121 C122 110.05(9) . . ?
C123 C121 C122 110.58(9) . . ?
C12 C121 H121 108.0 . . ?
C123 C121 H121 108.0 . . ?
C122 C121 H121 108.0 . . ?
C121 C122 H12A 109.5 . . ?
C121 C122 H12B 109.5 . . ?
H12A C122 H12B 109.5 . . ?
C121 C122 H12C 109.5 . . ?
H12A C122 H12C 109.5 . . ?
H12B C122 H12C 109.5 . . ?
C121 C123 H12D 109.5 . . ?
C121 C123 H12E 109.5 . . ?
H12D C123 H12E 109.5 . . ?
C121 C123 H12F 109.5 . . ?
H12D C123 H12F 109.5 . . ?
H12E C123 H12F 109.5 . . ?
C16 C161 C163 110.37(10) . . ?
C16 C161 C162 112.18(10) . . ?
C163 C161 C162 110.48(11) . . ?
C16 C161 H161 107.9 . . ?
C163 C161 H161 107.9 . . ?
C162 C161 H161 107.9 . . ?
C161 C162 H16A 109.5 . . ?
C161 C162 H16B 109.5 . . ?
H16A C162 H16B 109.5 . . ?
C161 C162 H16C 109.5 . . ?
H16A C162 H16C 109.5 . . ?
H16B C162 H16C 109.5 . . ?
C161 C163 H16D 109.5 . . ?
C161 C163 H16E 109.5 . . ?
H16D C163 H16E 109.5 . . ?
C161 C163 H16F 109.5 . . ?
H16D C163 H16F 109.5 . . ?
H16E C163 H16F 109.5 . . ?
C22 C221 C222 111.96(9) . . ?
C22 C221 C223 111.30(9) . . ?
C222 C221 C223 109.83(9) . . ?
C22 C221 H221 107.9 . . ?
C222 C221 H221 107.9 . . ?
C223 C221 H221 107.9 . . ?
C221 C222 H22A 109.5 . . ?
C221 C222 H22B 109.5 . . ?
H22A C222 H22B 109.5 . . ?
C221 C222 H22C 109.5 . . ?
H22A C222 H22C 109.5 . . ?
H22B C222 H22C 109.5 . . ?
C221 C223 H22D 109.5 . . ?
C221 C223 H22E 109.5 . . ?
H22D C223 H22E 109.5 . . ?
C221 C223 H22F 109.5 . . ?
H22D C223 H22F 109.5 . . ?
H22E C223 H22F 109.5 . . ?
C26 C261 C263 113.36(10) . . ?
C26 C261 C262 111.58(10) . . ?
C263 C261 C262 108.88(10) . . ?
C26 C261 H261 107.6 . . ?
C263 C261 H261 107.6 . . ?
C262 C261 H261 107.6 . . ?
C261 C262 H26A 109.5 . . ?
C261 C262 H26B 109.5 . . ?
H26A C262 H26B 109.5 . . ?
C261 C262 H26C 109.5 . . ?
H26A C262 H26C 109.5 . . ?
H26B C262 H26C 109.5 . . ?
C261 C263 H26D 109.5 . . ?
C261 C263 H26E 109.5 . . ?
H26D C263 H26E 109.5 . . ?
C261 C263 H26F 109.5 . . ?
H26D C263 H26F 109.5 . . ?
H26E C263 H26F 109.5 . . ?
C12A C11A C16A 120.4(3) . . ?
C12A C11A H11A 119.8 . . ?
C16A C11A H11A 119.8 . . ?
C13A C12A C11A 120.0(3) . . ?
C13A C12A H12G 120.0 . . ?
C11A C12A H12G 120.0 . . ?
C12A C13A C14A 120.7(3) . . ?
C12A C13A H13A 119.7 . . ?
C14A C13A H13A 119.7 . . ?
C13A C14A C15A 119.1(3) . . ?
C13A C14A H14A 120.5 . . ?
C15A C14A H14A 120.5 . . ?
C16A C15A C14A 120.5(2) . . ?
C16A C15A H15A 119.8 . . ?
C14A C15A H15A 119.8 . . ?
C15A C16A C11A 119.3(3) . . ?
C15A C16A H16G 120.3 . . ?
C11A C16A H16G 120.3 . . ?
C12B C11B C16B 118.7(8) . . ?
C12B C11B H11B 120.6 . . ?
C16B C11B H11B 120.6 . . ?
C13B C12B C11B 121.9(8) . . ?
C13B C12B H12H 119.0 . . ?
C11B C12B H12H 119.0 . . ?
C12B C13B C14B 120.4(8) . . ?
C12B C13B H13B 119.8 . . ?
C14B C13B H13B 119.8 . . ?
C13B C14B C15B 117.6(7) . . ?
C13B C14B H14B 121.2 . . ?
C15B C14B H14B 121.2 . . ?
C16B C15B C14B 122.4(7) . . ?
C16B C15B H15B 118.8 . . ?
C14B C15B H15B 118.8 . . ?
C11B C16B C15B 118.9(7) . . ?
C11B C16B H16H 120.6 . . ?
C15B C16B H16H 120.6 . . ?
C22A C21A C26A 120.0(6) . . ?
C22A C21A H21A 120.0 . . ?
C26A C21A H21A 120.0 . . ?
C23A C22A C21A 119.8(6) . . ?
C23A C22A H22G 120.1 . . ?
C21A C22A H22G 120.1 . . ?
C22A C23A C24A 120.9(6) . . ?
C22A C23A H23A 119.6 . . ?
C24A C23A H23A 119.6 . . ?
C25A C24A C23A 119.4(6) . . ?
C25A C24A H24A 120.3 . . ?
C23A C24A H24A 120.3 . . ?
C24A C25A C26A 120.0(6) . . ?
C24A C25A H25A 120.0 . . ?
C26A C25A H25A 120.0 . . ?
C25A C26A C21A 119.9(6) . . ?
C25A C26A H26G 120.1 . . ?
C21A C26A H26G 120.1 . . ?
C22B C21B C26B 120.4(6) . . ?
C22B C21B H21B 119.8 . . ?
C26B C21B H21B 119.8 . . ?
C23B C22B C21B 120.1(6) . . ?
C23B C22B H22H 119.9 . . ?
C21B C22B H22H 119.9 . . ?
C24B C23B C22B 120.1(6) . . ?
C24B C23B H23B 119.9 . . ?
C22B C23B H23B 119.9 . . ?
C23B C24B C25B 120.4(5) . . ?
C23B C24B H24B 119.8 . . ?
C25B C24B H24B 119.8 . . ?
C24B C25B C26B 120.1(5) . . ?
C24B C25B H25B 119.9 . . ?
C26B C25B H25B 119.9 . . ?
C25B C26B C21B 118.9(6) . . ?
C25B C26B H26H 120.6 . . ?
C21B C26B H26H 120.6 . . ?

loop_
_geom_bond_atom_site_label_1
_geom_bond_atom_site_label_2
_geom_bond_distance
_geom_bond_site_symmetry_2
_geom_bond_publ_flag
Co1 C4 1.7860(11) . ?
Co1 C6 1.7861(11) . ?
Co1 C5 1.8017(10) . ?
Co1 C1 1.9464(10) . ?
Co1 Co1 2.7512(3) 2_666 ?
O4 C4 1.1481(13) . ?
O5 C5 1.1468(13) . ?
O6 C6 1.1482(13) . ?
N1 C1 1.3530(12) . ?
N1 C11 1.4359(12) . ?
N1 C2 1.4743(13) . ?
N2 C1 1.3576(12) . ?
N2 C21 1.4370(12) . ?
N2 C3 1.4788(13) . ?
C2 C3 1.5174(14) . ?
C2 H2A 0.9900 . ?
C2 H2B 0.9900 . ?
C3 H3A 0.9900 . ?
C3 H3B 0.9900 . ?
C11 C12 1.4027(15) . ?
C11 C16 1.4053(14) . ?
C12 C13 1.3968(13) . ?
C12 C121 1.5175(14) . ?
C13 C14 1.3853(16) . ?
C13 H13 0.9500 . ?
C14 C15 1.3817(18) . ?
C14 H14 0.9500 . ?
C15 C16 1.3967(15) . ?
C15 H15 0.9500 . ?
C16 C161 1.5183(16) . ?
C21 C22 1.4005(15) . ?
C21 C26 1.4091(14) . ?
C22 C23 1.4021(14) . ?
C22 C221 1.5140(15) . ?
C23 C24 1.3801(17) . ?
C23 H23 0.9500 . ?
C24 C25 1.3849(18) . ?
C24 H24 0.9500 . ?
C25 C26 1.3964(15) . ?
C25 H25 0.9500 . ?
C26 C261 1.5211(16) . ?
C121 C123 1.5277(16) . ?
C121 C122 1.5322(14) . ?
C121 H121 1.0000 . ?
C122 H12A 0.9800 . ?
C122 H12B 0.9800 . ?
C122 H12C 0.9800 . ?
C123 H12D 0.9800 . ?
C123 H12E 0.9800 . ?
C123 H12F 0.9800 . ?
C161 C163 1.5338(17) . ?
C161 C162 1.5343(18) . ?
C161 H161 1.0000 . ?
C162 H16A 0.9800 . ?
C162 H16B 0.9800 . ?
C162 H16C 0.9800 . ?
C163 H16D 0.9800 . ?
C163 H16E 0.9800 . ?
C163 H16F 0.9800 . ?
C221 C222 1.5341(16) . ?
C221 C223 1.5344(15) . ?
C221 H221 1.0000 . ?
C222 H22A 0.9800 . ?
C222 H22B 0.9800 . ?
C222 H22C 0.9800 . ?
C223 H22D 0.9800 . ?
C223 H22E 0.9800 . ?
C223 H22F 0.9800 . ?
C261 C263 1.5302(17) . ?
C261 C262 1.5315(17) . ?
C261 H261 1.0000 . ?
C262 H26A 0.9800 . ?
C262 H26B 0.9800 . ?
C262 H26C 0.9800 . ?
C263 H26D 0.9800 . ?
C263 H26E 0.9800 . ?
C263 H26F 0.9800 . ?
C11A C12A 1.376(4) . ?
C11A C16A 1.385(3) . ?
C11A H11A 0.9500 . ?
C12A C13A 1.369(4) . ?
C12A H12G 0.9500 . ?
C13A C14A 1.386(4) . ?
C13A H13A 0.9500 . ?
C14A C15A 1.388(4) . ?
C14A H14A 0.9500 . ?
C15A C16A 1.382(3) . ?
C15A H15A 0.9500 . ?
C16A H16G 0.9500 . ?
C11B C12B 1.378(7) . ?
C11B C16B 1.378(7) . ?
C11B H11B 0.9500 . ?
C12B C13B 1.362(7) . ?
C12B H12H 0.9500 . ?
C13B C14B 1.376(7) . ?
C13B H13B 0.9500 . ?
C14B C15B 1.384(7) . ?
C14B H14B 0.9500 . ?
C15B C16B 1.379(7) . ?
C15B H15B 0.9500 . ?
C16B H16H 0.9500 . ?
C21A C22A 1.376(6) . ?
C21A C26A 1.384(6) . ?
C21A H21A 0.9500 . ?
C22A C23A 1.364(6) . ?
C22A H22G 0.9500 . ?
C23A C24A 1.382(6) . ?
C23A H23A 0.9500 . ?
C24A C25A 1.376(6) . ?
C24A H24A 0.9500 . ?
C25A C26A 1.380(6) . ?
C25A H25A 0.9500 . ?
C26A H26G 0.9500 . ?
C21B C22B 1.380(5) . ?
C21B C26B 1.384(6) . ?
C21B H21B 0.9500 . ?
C22B C23B 1.369(5) . ?
C22B H22H 0.9500 . ?
C23B C24B 1.366(6) . ?
C23B H23B 0.9500 . ?
C24B C25B 1.382(5) . ?
C24B H24B 0.9500 . ?
C25B C26B 1.383(6) . ?
C25B H25B 0.9500 . ?
C26B H26H 0.9500 . ?

loop_
_geom_torsion_atom_site_label_1
_geom_torsion_atom_site_label_2
_geom_torsion_atom_site_label_3
_geom_torsion_atom_site_label_4
_geom_torsion
_geom_torsion_site_symmetry_1
_geom_torsion_site_symmetry_2
_geom_torsion_site_symmetry_3
_geom_torsion_site_symmetry_4
_geom_torsion_publ_flag
C11 N1 C1 N2 -167.37(9) . . . . ?
C2 N1 C1 N2 -4.93(11) . . . . ?
C11 N1 C1 Co1 22.04(15) . . . . ?
C2 N1 C1 Co1 -175.52(7) . . . . ?
C21 N2 C1 N1 173.71(10) . . . . ?
C3 N2 C1 N1 -10.61(11) . . . . ?
C21 N2 C1 Co1 -15.80(15) . . . . ?
C3 N2 C1 Co1 159.88(7) . . . . ?
C1 N1 C2 C3 17.26(11) . . . . ?
C11 N1 C2 C3 -178.43(9) . . . . ?
C1 N2 C3 C2 20.72(11) . . . . ?
C21 N2 C3 C2 -163.10(9) . . . . ?
N1 C2 C3 N2 -20.93(10) . . . . ?
C1 N1 C11 C12 -103.91(12) . . . . ?
C2 N1 C11 C12 94.24(11) . . . . ?
C1 N1 C11 C16 81.40(13) . . . . ?
C2 N1 C11 C16 -80.45(12) . . . . ?
C16 C11 C12 C13 -0.32(15) . . . . ?
N1 C11 C12 C13 -174.82(9) . . . . ?
C16 C11 C12 C121 178.29(9) . . . . ?
N1 C11 C12 C121 3.79(14) . . . . ?
C11 C12 C13 C14 0.16(16) . . . . ?
C121 C12 C13 C14 -178.47(10) . . . . ?
C12 C13 C14 C15 -0.23(17) . . . . ?
C13 C14 C15 C16 0.44(17) . . . . ?
C14 C15 C16 C11 -0.57(16) . . . . ?
C14 C15 C16 C161 179.20(10) . . . . ?
C12 C11 C16 C15 0.52(15) . . . . ?
N1 C11 C16 C15 175.01(9) . . . . ?
C12 C11 C16 C161 -179.25(10) . . . . ?
N1 C11 C16 C161 -4.76(15) . . . . ?
C1 N2 C21 C22 101.61(12) . . . . ?
C3 N2 C21 C22 -73.85(12) . . . . ?
C1 N2 C21 C26 -84.03(13) . . . . ?
C3 N2 C21 C26 100.51(11) . . . . ?
C26 C21 C22 C23 -0.97(15) . . . . ?
N2 C21 C22 C23 173.19(9) . . . . ?
C26 C21 C22 C221 178.62(9) . . . . ?
N2 C21 C22 C221 -7.22(15) . . . . ?
C21 C22 C23 C24 0.91(16) . . . . ?
C221 C22 C23 C24 -178.68(10) . . . . ?
C22 C23 C24 C25 0.05(18) . . . . ?
C23 C24 C25 C26 -1.02(18) . . . . ?
C24 C25 C26 C21 0.95(16) . . . . ?
C24 C25 C26 C261 179.76(11) . . . . ?
C22 C21 C26 C25 0.06(15) . . . . ?
N2 C21 C26 C25 -174.15(9) . . . . ?
C22 C21 C26 C261 -178.75(10) . . . . ?
N2 C21 C26 C261 7.04(14) . . . . ?
C13 C12 C121 C123 -54.44(13) . . . . ?
C11 C12 C121 C123 126.98(10) . . . . ?
C13 C12 C121 C122 69.00(12) . . . . ?
C11 C12 C121 C122 -109.57(11) . . . . ?
C15 C16 C161 C163 -65.04(14) . . . . ?
C11 C16 C161 C163 114.72(12) . . . . ?
C15 C16 C161 C162 58.64(15) . . . . ?
C11 C16 C161 C162 -121.60(12) . . . . ?
C21 C22 C221 C222 -127.50(10) . . . . ?
C23 C22 C221 C222 52.08(13) . . . . ?
C21 C22 C221 C223 109.14(11) . . . . ?
C23 C22 C221 C223 -71.28(13) . . . . ?
C25 C26 C261 C263 -23.74(15) . . . . ?
C21 C26 C261 C263 155.03(11) . . . . ?
C25 C26 C261 C262 99.62(12) . . . . ?
C21 C26 C261 C262 -81.61(13) . . . . ?
C16A C11A C12A C13A 1.2(9) . . . . ?
C11A C12A C13A C14A -1.4(8) . . . . ?
C12A C13A C14A C15A 0.8(6) . . . . ?
C13A C14A C15A C16A 0.0(4) . . . . ?
C14A C15A C16A C11A -0.2(5) . . . . ?
C12A C11A C16A C15A -0.4(7) . . . . ?
C16B C11B C12B C13B -3(3) . . . . ?
C11B C12B C13B C14B 3(3) . . . . ?
C12B C13B C14B C15B -0.4(19) . . . . ?
C13B C14B C15B C16B -2.8(15) . . . . ?
C12B C11B C16B C15B 0(2) . . . . ?
C14B C15B C16B C11B 3.1(17) . . . . ?
C26A C21A C22A C23A -0.3(9) . . . . ?
C21A C22A C23A C24A -2.0(8) . . . . ?
C22A C23A C24A C25A 2.4(12) . . . . ?
C23A C24A C25A C26A -0.4(12) . . . . ?
C24A C25A C26A C21A -1.9(14) . . . . ?
C22A C21A C26A C25A 2.3(14) . . . . ?
C26B C21B C22B C23B 1.6(8) . . . . ?
C21B C22B C23B C24B -0.2(8) . . . . ?
C22B C23B C24B C25B 0.0(12) . . . . ?
C23B C24B C25B C26B -1.2(12) . . . . ?
C24B C25B C26B C21B 2.6(13) . . . . ?
C22B C21B C26B C25B -2.8(13) . . . . ?
